data_2010812
loop_
_publ_author_name
'Marc Rolland'
'Monique Calm\`es'
'Fran\,coise Escale'
'Jean Martinez '

_publ_section_title
;
 Nouveaux d\'eriv\'es de <i>N</i>-phtalimido-2-arylepropanoate de
 pantolactonyle
;
_journal_issue 4
_journal_name_full 'Acta Crystallographica Section C'
_journal_page_first 445
_journal_page_last 447
_journal_paper_doi 10.1107/S0108270199015292
_journal_volume 56
_journal_year 2000
_chemical_formula_sum 'C23 H20 F N O6'
_chemical_formula_weight 425.41
_space_group_IT_number 19
_symmetry_cell_setting orthorhombic
_symmetry_space_group_name_Hall 'P 2ac 2ab'
_symmetry_space_group_name_H-M 'P 21 21 21'
_cell_angle_alpha 90.000(10)
_cell_angle_beta 90.000(10)
_cell_angle_gamma 90.000(10)
_cell_formula_units_Z 4
_cell_length_a 9.5666(3)
_cell_length_b 11.1026(2)
_cell_length_c 20.3200(6)
_cell_measurement_reflns_used 14895
_cell_measurement_temperature 298
_cell_measurement_theta_max 25.41
_cell_measurement_theta_min 1.00
_cell_volume 2158.27(10)
_computing_data_collection 'KappaCCD Server Software (Nonius, 1997)'
_computing_data_reduction 'Denzo and Scalepack (Otwinowski & Minor, 1997)'
_computing_molecular_graphics 'ORTEPII (Johnson, 1976)'
_computing_publication_material maxus
_computing_structure_refinement 'maxus (Mackay et al., 1999)'
_computing_structure_solution 'SIR92 (Altomare et al., 1994)'
_diffrn_measurement_device KappaCCD
_diffrn_measurement_method phi-scan
_diffrn_radiation_type 'Mo K\a'
_diffrn_radiation_wavelength .71073
_diffrn_reflns_av_R_equivalents .028
_diffrn_reflns_limit_h_max 11
_diffrn_reflns_limit_h_min -11
_diffrn_reflns_limit_k_max 12
_diffrn_reflns_limit_k_min -12
_diffrn_reflns_limit_l_max 25
_diffrn_reflns_limit_l_min -24
_diffrn_reflns_number 13240
_diffrn_reflns_theta_max 25.41
_exptl_absorpt_coefficient_mu .1
_exptl_absorpt_correction_type none
_exptl_crystal_colour colorless
_exptl_crystal_density_diffrn 1.31
_exptl_crystal_density_method 'not measured'
_exptl_crystal_description prism
_exptl_crystal_size_max .32
_exptl_crystal_size_mid .27
_exptl_crystal_size_min .10
_refine_diff_density_max .10
_refine_diff_density_min -.10
_refine_ls_extinction_method none
_refine_ls_goodness_of_fit_ref 1.220
_refine_ls_hydrogen_treatment noref
_refine_ls_number_parameters 273
_refine_ls_number_reflns 2209
_refine_ls_R_factor_gt .033
_refine_ls_shift/esd_mean .0013
_refine_ls_shift/su_max .0066
_refine_ls_structure_factor_coef F
_refine_ls_weighting_details 'w = 1/[\s^2^(F)+0.03F^2^]'
_refine_ls_weighting_scheme calc
_refine_ls_wR_factor_ref .052
_reflns_number_gt 2209
_reflns_number_total 2362
_reflns_threshold_expression refl_observed_if_I_>_3.00_sigma(I)
_cod_data_source_file gs1061.cif
_cod_data_source_block I
_cod_depositor_comments
;
The following automatic conversions were performed:
'_symmetry_cell_setting' value 'Orthorhombic' changed to 'orthorhombic'
according to '/home/saulius/struct/CIF-dictionaries/cif_core.dic'
dictionary named 'cif_core.dic' version 2.4.1 from 2010-06-29.

Automatic conversion script
Id: cif_fix_enum 1527 2010-12-29 10:47:43Z saulius 

The following automatic conversions were performed:

'_atom_site_thermal_displace_type' tag value 'Uij' was replaced with
'Uani' value 31 time.

Automatic conversion script
Id: cif_fix_values 1646 2011-03-28 12:23:43Z adriana 

The following automatic conversions were performed:

'_symmetry_cell_setting' value 'Orthorhombic' changed to
'orthorhombic' according to
/home/saulius/struct/CIF-dictionaries/cif_core.dic dictionary named
'cif_core.dic' version 2.4.1 from 2010-06-29.

Automatic conversion script
Id: cif_fix_values 1715 2011-07-08 13:25:40Z adriana 
;
_cod_original_cell_volume 2158.3(2)
_cod_original_formula_sum 'C23 H20 F1 N1 O6'
_cod_database_code 2010812
_cod_database_fobs_code 2010812

loop_
_symmetry_equiv_pos_as_xyz
+X,+Y,+Z
-X+1/2,-Y,+Z+1/2
+X+1/2,-Y+1/2,-Z
-X,+Y+1/2,-Z+1/2

loop_
_atom_site_aniso_label
_atom_site_aniso_U_11
_atom_site_aniso_U_22
_atom_site_aniso_U_33
_atom_site_aniso_U_12
_atom_site_aniso_U_13
_atom_site_aniso_U_23
F1 .0829(2) .0454(3) .1540(2) .0116(2) .0345(2) -.0171(2)
O1 .0356(2) .0673(3) .0410(2) .0126(2) .0085(2) .0065(2)
O2 .0390(2) .0707(3) .0469(2) .0025(2) .0023(2) .0130(2)
O3 .0458(3) .0607(4) .0416(3) -.0018(3) -.0061(3) .0040(3)
O4 .0716(3) .0793(3) .0542(3) .0118(2) -.0202(2) .0063(2)
O5 .1035(3) .0546(4) .1158(3) .0090(3) .0386(2) .0050(3)
O6 .0598(3) .0747(3) .1016(5) .0047(2) .0390(3) .0160(3)
N1 .0340(4) .0408(4) .0391(4) .0025(3) -.0016(3) -.0007(3)
C1 .0380(3) .0350(3) .0395(3) .0044(2) .0080(3) .0010(3)
C2 .0344(3) .0424(3) .0421(4) .0059(2) .0041(3) .0001(3)
C3 .0362(3) .0441(3) .0487(3) .0036(3) .0094(3) -.0024(3)
C4 .0328(3) .0407(4) .0560(3) .0045(3) .0100(3) .0010(3)
C5 .0506(3) .0559(3) .0637(3) .0132(2) .0049(2) .0071(2)
C6 .0643(4) .0527(4) .0912(5) .0216(3) .0168(3) .0166(4)
C7 .0511(3) .0390(3) .1032(3) .0039(2) .0255(3) -.0046(2)
C8 .0472(5) .0574(4) .0870(5) -.0012(4) .0089(4) -.0218(3)
C9 .0403(3) .0537(4) .0664(3) .0064(3) .0003(3) -.0089(3)
C10 .0415(4) .0517(5) .0403(4) -.0001(3) -.0035(4) .0014(3)
C11 .0457(4) .0505(4) .0474(4) -.0040(3) .0064(3) -.0056(3)
C12 .0724(3) .0733(3) .0577(3) -.0130(2) .0097(2) -.0202(2)
C13 .0847(5) .0672(4) .0935(6) -.0091(3) .0294(5) -.0397(4)
C14 .0643(4) .0562(4) .1113(7) .0093(3) .0174(4) -.0188(4)
C15 .0453(4) .0468(5) .0858(6) .0055(3) .0058(4) -.0015(4)
C16 .0334(5) .0429(5) .0519(8) -.0019(4) .0032(5) -.0005(5)
C17 .0304(4) .0419(6) .0410(5) -.0040(4) .0019(4) .0035(4)
C18 .0543(6) .0568(8) .0673(5) .0053(5) .0187(4) .0056(5)
C19 .0318(3) .0540(4) .0419(5) .0062(3) .0069(3) .0019(3)
C20 .0432(6) .0604(5) .0437(7) .0128(5) .0066(5) -.0039(5)
C21 .0518(6) .0790(5) .0738(5) .0208(4) .0225(5) .0060(4)
C22 .0793(5) .1143(5) .0581(4) .0322(4) -.0087(4) -.0266(4)
C23 .0880(4) .0587(4) .0746(4) .0130(3) .0116(3) -.0058(3)

loop_
_atom_site_label
_atom_site_fract_x
_atom_site_fract_y
_atom_site_fract_z
_atom_site_U_iso_or_equiv
_atom_site_thermal_displace_type
_atom_site_occupancy
F1 -.34540(4) -.88610(4) -.50450(2) .0941(2) Uani 1.00
O1 -.71590(5) -.43500(4) -.35980(2) .0480(2) Uani 1.00
O2 -.71550(4) -.37200(5) -.46500(2) .0522(2) Uani 1.00
O3 -.57870(6) -.13430(6) -.51940(3) .0494(3) Uani 1.00
O4 -.35670(5) -.21880(4) -.32620(2) .0684(2) Uani 1.00
O5 -.89860(6) -.63200(6) -.33060(3) .0913(3) Uani 1.00
O6 -1.04710(6) -.49290(4) -.29440(3) .0787(3) Uani 1.00
N1 -.46280(6) -.20720(6) -.42760(3) .0380(3) Uani 1.00
C1 -.65380(7) -.40690(5) -.41750(3) .0375(3) Uani 1.00
C2 -.49750(6) -.42570(5) -.41350(3) .0396(3) Uani 1.00
C3 -.42230(6) -.32550(5) -.45200(3) .0430(3) Uani 1.00
C4 -.45700(7) -.54950(6) -.43880(3) .0432(3) Uani 1.00
C5 -.37050(6) -.62290(5) -.40170(3) .0567(3) Uani 1.00
C6 -.33230(8) -.73670(7) -.42400(4) .0694(4) Uani 1.00
C7 -.38160(6) -.77430(5) -.48320(3) .0644(3) Uani 1.00
C8 -.46590(8) -.70540(6) -.52170(4) .0639(4) Uani 1.00
C9 -.50380(7) -.59170(6) -.49890(3) .0535(3) Uani 1.00
C10 -.43020(9) -.16530(7) -.36500(4) .0445(4) Uani 1.00
C11 -.50340(7) -.04880(7) -.35750(4) .0479(4) Uani 1.00
C12 -.51490(6) .02830(5) -.30430(3) .0678(3) Uani 1.00
C13 -.59790(9) .13030(7) -.31310(5) .0818(5) Uani 1.00
C14 -.66450(8) .15370(6) -.37110(5) .0773(4) Uani 1.00
C15 -.65290(7) .07730(8) -.42400(4) .0593(4) Uani 1.00
C16 -.57170(9) -.02440(8) -.41590(6) .0427(5) Uani 1.00
C17 -.54290(8) -.12360(8) -.46270(4) .0378(4) Uani 1.00
C18 -.93230(10) -.52880(10) -.32720(4) .0595(6) Uani 1.00
C19 -.86400(7) -.41830(7) -.35630(4) .0426(3) Uani 1.00
C20 -.91030(10) -.31630(9) -.31100(5) .0491(6) Uani 1.00
C21 -1.05810(10) -.36220(8) -.29660(4) .0682(5) Uani 1.00
C22 -.82430(9) -.31310(9) -.24830(4) .0839(5) Uani 1.00
C23 -.91320(7) -.19420(6) -.34460(3) .0738(3) Uani 1.00
H2 -.4701(7) -.4180(5) -.3682(3) .05930 Uiso 1.00
H3A -.3200(7) -.3375(6) -.4484(3) .06300 Uiso 1.00
H3B -.4492(8) -.3307(7) -.4984(4) .06300 Uiso 1.00
H5 -.3467(6) -.5972(5) -.3620(4) .07670 Uiso 1.00
H6 -.2790(10) -.7936(8) -.3986(5) .08940 Uiso 1.00
H8 -.4944(9) -.7311(8) -.5640(5) .08390 Uiso 1.00
H9 -.5618(9) -.5406(8) -.5247(4) .07350 Uiso 1.00
H12 -.4672(9) .0080(9) -.2671(5) .08780 Uiso 1.00
H13 -.6020(10) .1690(10) -.2758(6) .10180 Uiso 1.00
H14 -.7211(9) .2283(8) -.3755(5) .09730 Uiso 1.00
H15 -.6980(10) .0890(10) -.4688(6) .07930 Uiso 1.00
H19 -.90060 -.40580 -.40080 .06260 Uiso 1.00
H21A -1.09910 -.33490 -.25660 .08820 Uiso 1.00
H21B -1.12170 -.33460 -.33220 .08820 Uiso 1.00
H22A -.8251(9) -.3916(7) -.2285(4) .10400 Uiso 1.00
H22B -.8640(10) -.2557(9) -.2183(5) .10400 Uiso 1.00
H22C -.72980 -.29060 -.25830 .10400 Uiso 1.00
H23A -.96800 -.19840 -.38410 .09380 Uiso 1.00
H23B -.81930 -.17080 -.35540 .09380 Uiso 1.00
H23C -.9534(8) -.1359(7) -.3153(4) .09380 Uiso 1.00

loop_
_atom_type_symbol
_atom_type_description
_atom_type_scat_dispersion_real
_atom_type_scat_dispersion_imag
_atom_type_scat_source
'C ' 'C ' .0033 .0016 'Waasmaier & Kirfel, 1995'
'H ' 'H ' .0000 .0000 'Waasmaier & Kirfel, 1995'
'O ' 'O ' .0106 .0060 'Waasmaier & Kirfel, 1995'
'N ' 'N ' .0061 .0033 'Waasmaier & Kirfel, 1995'

loop_
_geom_angle_atom_site_label_1
_geom_angle_atom_site_label_2
_geom_angle_atom_site_label_3
_geom_angle
_geom_angle_publ_flag
C1 O1 C19 116.70(10) yes
C18 O6 C21 109.80(10) no
C3 N1 C10 123.60(10) no
C3 N1 C17 124.80(10) no
C10 N1 C17 111.60(10) no
O1 C1 O2 123.90(10) yes
O1 C1 C2 110.90(10) yes
O2 C1 C2 125.20(10) yes
C1 C2 C3 109.60(10) yes
C1 C2 C4 111.10(10) yes
C3 C2 C4 111.30(10) yes
N1 C3 C2 110.80(10) yes
C2 C4 C5 120.10(10) no
C2 C4 C9 121.60(10) no
C5 C4 C9 118.40(10) no
C4 C5 C6 120.90(10) no
C5 C6 C7 118.50(10) no
F1 C7 C6 118.30(10) no
F1 C7 C8 118.80(10) no
C6 C7 C8 122.90(10) no
C7 C8 C9 118.20(10) no
C4 C9 C8 121.10(10) no
O4 C10 N1 124.20(10) no
O4 C10 C11 129.50(10) no
N1 C10 C11 106.30(10) no
C10 C11 C12 131.30(10) no
C10 C11 C16 107.90(10) no
C12 C11 C16 120.80(10) no
C11 C12 C13 116.60(10) no
C12 C13 C14 122.10(10) no
C13 C14 C15 121.40(10) no
C14 C15 C16 117.20(10) no
C11 C16 C15 121.90(10) no
C11 C16 C17 108.50(10) no
C15 C16 C17 129.50(10) no
O3 C17 N1 125.20(10) no
O3 C17 C16 129.30(10) no
N1 C17 C16 105.50(10) no
O5 C18 O6 122.30(10) no
O5 C18 C19 129.90(10) no
O6 C18 C19 107.80(10) no
O1 C19 C18 110.00(10) no
O1 C19 C20 114.40(10) no
C18 C19 C20 104.00(10) no
C19 C20 C21 97.80(10) no
C19 C20 C22 111.50(10) no
C19 C20 C23 113.40(10) no
C21 C20 C22 110.40(10) no
C21 C20 C23 111.50(10) no
C22 C20 C23 111.50(10) no
O6 C21 C20 105.70(10) no

loop_
_geom_bond_atom_site_label_1
_geom_bond_atom_site_label_2
_geom_bond_site_symmetry_1
_geom_bond_site_symmetry_2
_geom_bond_distance
_geom_bond_publ_flag
F1 C7 . . 1.3590(10) no
O1 C1 . . 1.3510(10) yes
O1 C19 . . 1.4310(10) yes
O2 C1 . . 1.1960(10) yes
O4 C10 . . 1.2120(10) no
O3 C17 . . 1.208(2) no
O5 C18 . . 1.192(2) no
O6 C18 . . 1.345(2) no
O6 C21 . . 1.4560(10) no
N1 C3 . . 1.4560(10) yes
N1 C10 . . 1.390(2) no
N1 C17 . . 1.399(2) no
C1 C2 . . 1.5120(10) yes
C2 C3 . . 1.5390(10) yes
C2 C4 . . 1.5180(10) yes
C4 C5 . . 1.3850(10) no
C4 C9 . . 1.3830(10) no
C5 C6 . . 1.3910(10) no
C6 C7 . . 1.358(2) no
C7 C8 . . 1.3590(10) no
C8 C9 . . 1.3930(10) no
C10 C11 . . 1.479(2) no
C11 C12 . . 1.3830(10) no
C11 C16 . . 1.382(2) no
C12 C13 . . 1.3950(10) no
C13 C14 . . 1.365(2) no
C14 C15 . . 1.374(2) no
C15 C16 . . 1.380(2) no
C16 C17 . . 1.481(2) no
C18 C19 . . 1.511(2) no
C19 C20 . . 1.525(2) no
C20 C21 . . 1.531(2) no
C20 C22 . . 1.517(2) no
C20 C23 . . 1.518(2) no

loop_
_geom_torsion_atom_site_label_1
_geom_torsion_atom_site_label_2
_geom_torsion_atom_site_label_3
_geom_torsion_atom_site_label_4
_geom_torsion
_geom_torsion_publ_flag
C19 O1 C1 O2 -1.60(10) no
C19 O1 C1 C2 178.50(10) yes
C1 O1 C19 C18 132.20(10) no
C1 O1 C19 C20 -111.20(10) no
C21 O6 C18 O5 177.7(2) no
C21 O6 C18 C19 -2.80(10) no
C18 O6 C21 C20 -21.60(10) no
C3 N1 C10 O4 5.50(10) no
C10 N1 C3 C2 66.20(10) no
C3 N1 C10 C11 -173.70(10) no
C3 N1 C17 O3 -6.60(10) no
C17 N1 C3 C2 -111.40(10) no
C3 N1 C17 C16 173.30(10) no
C17 N1 C10 O4 -176.6(2) no
C10 N1 C17 O3 175.6(2) no
C17 N1 C10 C11 4.10(10) no
C10 N1 C17 C16 -4.50(10) no
O1 C1 C2 C3 -142.10(10) yes
O1 C1 C2 C4 94.50(10) no
O2 C1 C2 C3 38.00(10) no
O2 C1 C2 C4 -85.40(10) no
C1 C2 C3 N1 56.30(10) no
C1 C2 C4 C5 -130.20(10) no
C1 C2 C4 C9 50.20(10) no
C4 C2 C3 N1 179.60(10) no
C3 C2 C4 C5 107.40(10) no
C3 C2 C4 C9 -72.20(10) no
C2 C4 C5 C6 179.90(10) no
C2 C4 C9 C8 179.90(10) no
C9 C4 C5 C6 -.50(10) no
C5 C4 C9 C8 .30(10) no
C4 C5 C6 C7 .10(10) no
C5 C6 C7 F1 -179.20(10) no
C5 C6 C7 C8 .40(10) no
F1 C7 C8 C9 179.10(10) no
C6 C7 C8 C9 -.50(10) no
C7 C8 C9 C4 .10(10) no
O4 C10 C11 C12 -3.60(10) no
O4 C10 C11 C16 178.8(2) no
N1 C10 C11 C12 175.6(2) no
N1 C10 C11 C16 -2.00(10) no
C10 C11 C12 C13 -177.4(2) no
C10 C11 C16 C15 178.3(2) no
C10 C11 C16 C17 -.70(10) no
C16 C11 C12 C13 -.10(10) no
C12 C11 C16 C15 .50(10) no
C12 C11 C16 C17 -178.6(2) no
C11 C12 C13 C14 -.10(10) no
C12 C13 C14 C15 .00(10) no
C13 C14 C15 C16 .30(10) no
C14 C15 C16 C11 -.60(10) no
C14 C15 C16 C17 178.2(2) no
C11 C16 C17 O3 -177.0(2) no
C11 C16 C17 N1 3.10(10) no
C15 C16 C17 O3 4.10(10) no
C15 C16 C17 N1 -175.8(2) no
O5 C18 C19 O1 -31.50(10) no
O5 C18 C19 C20 -154.5(2) no
O6 C18 C19 O1 149.00(10) no
O6 C18 C19 C20 26.00(10) no
O1 C19 C20 C21 -156.10(10) no
O1 C19 C20 C22 -40.50(10) no
O1 C19 C20 C23 86.40(10) no
C18 C19 C20 C21 -36.00(10) no
C18 C19 C20 C22 79.60(10) no
C18 C19 C20 C23 -153.60(10) no
C19 C20 C21 O6 35.20(10) no
C22 C20 C21 O6 -81.30(10) no
C23 C20 C21 O6 154.20(10) no

loop_
_cod_related_entry_id
_cod_related_entry_database
_cod_related_entry_code
1 ChemSpider 8940163
